data_1534354
loop_
_publ_author_name
'Cava, R.J.'
'Roth, R.S.'

_publ_section_title
;
 The structure of La Ta O4 by neutron powder profile analysis
;
_journal_name_full 'Journal of Solid State Chemistry'
_journal_page_first 139
_journal_page_last 147
_journal_volume 36
_journal_year 1981
_chemical_formula_sum 'La O4 Ta'
_chemical_name_systematic 'La (Ta O4)'
_space_group_IT_number 36
_symmetry_space_group_name_Hall 'A -2 2a'
_symmetry_space_group_name_H-M 'A 21 a m'
_cell_angle_alpha 90
_cell_angle_beta 90
_cell_angle_gamma 90
_cell_formula_units_Z 4
_cell_length_a 5.6643
_cell_length_b 14.6411
_cell_length_c 3.9457
_cell_volume 327.223
_citation_journal_id_ASTM JSSCBI
_cod_data_source_file Cava_JSSCBI_1981_1328.cif
_cod_data_source_block La1O4Ta1
_cod_original_cell_volume 327.2231
_cod_original_sg_symbol_Hall 'C 2c -2 (z,y,-x)'
_cod_original_formula_sum 'La1 O4 Ta1'
_cod_database_code 1534354

loop_
_symmetry_equiv_pos_as_xyz
x,y,z
x+1/2,-y,-z
x,y,-z
x+1/2,-y,z
x,y+1/2,z+1/2
x+1/2,-y+1/2,-z+1/2
x,y+1/2,-z+1/2
x+1/2,-y+1/2,z+1/2

loop_
_atom_site_label
_atom_site_type_symbol
_atom_site_fract_x
_atom_site_fract_y
_atom_site_fract_z
_atom_site_occupancy
_atom_site_U_iso_or_equiv
O1 O-2 0.4216 0.3008 0 1 0.0
Ta1 Ta+5 0.2192 0.4141 0 1 0.0
O2 O-2 -0.0486 0.338 0 1 0.0
La1 La+3 0.1788 0.1676 0 1 0.0
O4 O-2 0.2496 0.9153 0 1 0.0
O3 O-2 0.5614 0.4689 0 1 0.0
